data_2222190
loop_
_publ_author_name
'Saeed, Aamer'
'Irfan, Madiha'
'Bolte, Michael'

_publ_section_title
;
 4-Chloro-<i>N</i>-<i>m</i>-tolylbenzamide
;
_journal_coeditor_code YA2096
_journal_issue 6
_journal_name_full 'Acta Crystallographica Section E'
_journal_page_first o1334
_journal_paper_doi 10.1107/S1600536809018236
_journal_volume 65
_journal_year 2009
_chemical_formula_iupac 'C14 H12 Cl N O'
_chemical_formula_moiety 'C14 H12 Cl N O'
_chemical_formula_sum 'C14 H12 Cl N O'
_chemical_formula_weight 245.70
_chemical_name_systematic
;
4-Chloro-<i>N</i>-<i>m</i>-tolylbenzamide
;
_space_group_IT_number 14
_symmetry_cell_setting monoclinic
_symmetry_space_group_name_Hall '-P 2ybc'
_symmetry_space_group_name_H-M 'P 1 21/c 1'
_atom_sites_solution_hydrogens geom
_atom_sites_solution_primary direct
_atom_sites_solution_secondary difmap
_audit_creation_method SHELXL-97
_cell_angle_alpha 90.00
_cell_angle_beta 105.415(7)
_cell_angle_gamma 90.00
_cell_formula_units_Z 4
_cell_length_a 13.9721(14)
_cell_length_b 10.1922(6)
_cell_length_c 9.0154(8)
_cell_measurement_reflns_used 10353
_cell_measurement_temperature 173(2)
_cell_measurement_theta_max 27.8
_cell_measurement_theta_min 2.6
_cell_volume 1237.67(19)
_computing_cell_refinement 'X-AREA (Stoe & Cie, 2001)'
_computing_data_collection 'X-AREA (Stoe & Cie, 2001)'
_computing_data_reduction 'X-AREA (Stoe & Cie, 2001)'
_computing_molecular_graphics 'PLATON (Spek, 2009)'
_computing_publication_material 'SHELXL97 (Sheldrick, 2008)'
_computing_structure_refinement 'SHELXL97 (Sheldrick, 2008)'
_computing_structure_solution 'SHELXS97 (Sheldrick, 2008)'
_diffrn_ambient_temperature 173(2)
_diffrn_measured_fraction_theta_full 0.999
_diffrn_measured_fraction_theta_max 0.999
_diffrn_measurement_device_type 'Stoe IPDSII two-circle'
_diffrn_measurement_method \w
_diffrn_radiation_monochromator graphite
_diffrn_radiation_source 'fine-focus sealed tube'
_diffrn_radiation_type MoK\a
_diffrn_radiation_wavelength 0.71073
_diffrn_reflns_av_R_equivalents 0.074
_diffrn_reflns_av_sigmaI/netI 0.064
_diffrn_reflns_limit_h_max 16
_diffrn_reflns_limit_h_min -16
_diffrn_reflns_limit_k_max 12
_diffrn_reflns_limit_k_min -12
_diffrn_reflns_limit_l_max 10
_diffrn_reflns_limit_l_min -10
_diffrn_reflns_number 9469
_diffrn_reflns_theta_full 25.0
_diffrn_reflns_theta_max 25.0
_diffrn_reflns_theta_min 2.5
_diffrn_standards_number 0
_exptl_absorpt_coefficient_mu 0.29
_exptl_absorpt_correction_T_max 0.936
_exptl_absorpt_correction_T_min 0.928
_exptl_absorpt_correction_type multi-scan
_exptl_absorpt_process_details '(MULABS; Spek, 2009; Blessing, 1995)'
_exptl_crystal_colour colourless
_exptl_crystal_density_diffrn 1.319
_exptl_crystal_density_method 'not measured'
_exptl_crystal_description block
_exptl_crystal_F_000 512
_exptl_crystal_size_max 0.26
_exptl_crystal_size_mid 0.24
_exptl_crystal_size_min 0.23
_refine_diff_density_max 0.51
_refine_diff_density_min -0.47
_refine_ls_extinction_coef 0.018(5)
_refine_ls_extinction_expression Fc^*^=kFc[1+0.001xFc^2^\l^3^/sin(2\q)]^-1/4^
_refine_ls_extinction_method 'SHELXL97 (Sheldrick, 2008)'
_refine_ls_goodness_of_fit_ref 1.04
_refine_ls_hydrogen_treatment mixed
_refine_ls_matrix_type full
_refine_ls_number_parameters 160
_refine_ls_number_reflns 2193
_refine_ls_number_restraints 0
_refine_ls_restrained_S_all 1.04
_refine_ls_R_factor_all 0.075
_refine_ls_R_factor_gt 0.066
_refine_ls_shift/su_max_lt 0.001
_refine_ls_shift/su_mean 0.000
_refine_ls_structure_factor_coef Fsqd
_refine_ls_weighting_details 'calc w=1/[\s^2^(Fo^2^)+(0.1231P)^2^] where P=(Fo^2^+2Fc^2^)/3'
_refine_ls_weighting_scheme calc
_refine_ls_wR_factor_gt 0.171
_refine_ls_wR_factor_ref 0.178
_reflns_number_gt 1787
_reflns_number_total 2193
_reflns_threshold_expression I>2\s(I)
_cod_data_source_file ya2096.cif
_cod_data_source_block I
_cod_depositor_comments
;
The following automatic conversions were performed:
'_symmetry_cell_setting' value 'Monoclinic' changed to 'monoclinic'
according to '/home/saulius/struct/CIF-dictionaries/cif_core.dic'
dictionary named 'cif_core.dic' version 2.4.1 from 2010-06-29.

Automatic conversion script
Id: cif_fix_enum 1527 2010-12-29 10:47:43Z saulius 

The following automatic conversions were performed:

'_symmetry_cell_setting' value 'Monoclinic' changed to 'monoclinic'
according to /home/saulius/struct/CIF-dictionaries/cif_core.dic
dictionary named 'cif_core.dic' version 2.4.1 from 2010-06-29.

Automatic conversion script
Id: cif_fix_values 1715 2011-07-08 13:25:40Z adriana 
;
_cod_original_cell_volume 1237.67(18)
_cod_original_sg_symbol_H-M 'P 21/c'
_cod_database_code 2222190
_cod_database_fobs_code 2222190

loop_
_symmetry_equiv_pos_as_xyz
'x, y, z'
'-x, y+1/2, -z+1/2'
'-x, -y, -z'
'x, -y-1/2, z-1/2'

loop_
_atom_site_type_symbol
_atom_site_label
_atom_site_fract_x
_atom_site_fract_y
_atom_site_fract_z
_atom_site_U_iso_or_equiv
_atom_site_adp_type
_atom_site_calc_flag
_atom_site_refinement_flags
_atom_site_occupancy
_atom_site_disorder_assembly
_atom_site_disorder_group
Cl Cl1 0.86033(5) 0.92615(6) 0.74007(9) 0.0588(3) Uani d . 1 . .
O O1 0.41731(13) 0.85570(16) 0.23364(18) 0.0439(5) Uani d . 1 . .
N N1 0.38823(16) 0.72470(18) 0.4215(2) 0.0393(5) Uani d . 1 . .
H H1 0.408(2) 0.702(2) 0.519(3) 0.041(7) Uiso d . 1 . .
C C1 0.44505(17) 0.80750(19) 0.3639(3) 0.0366(5) Uani d . 1 . .
C C11 0.54665(18) 0.83650(19) 0.4646(3) 0.0371(6) Uani d . 1 . .
C C12 0.59229(19) 0.7638(2) 0.5951(3) 0.0435(6) Uani d . 1 . .
H H12 0.5574 0.6930 0.6253 0.052 Uiso calc R 1 . .
C C13 0.68742(19) 0.7929(2) 0.6814(3) 0.0456(6) Uani d . 1 . .
H H13 0.7172 0.7434 0.7711 0.055 Uiso calc R 1 . .
C C14 0.73903(18) 0.8948(2) 0.6362(3) 0.0422(6) Uani d . 1 . .
C C15 0.69544(19) 0.9691(2) 0.5060(3) 0.0413(6) Uani d . 1 . .
H H15 0.7311 1.0387 0.4753 0.050 Uiso calc R 1 . .
C C16 0.6000(2) 0.94034(19) 0.4222(3) 0.0398(6) Uani d . 1 . .
H H16 0.5697 0.9917 0.3343 0.048 Uiso calc R 1 . .
C C21 0.29378(19) 0.6714(2) 0.3444(3) 0.0388(6) Uani d . 1 . .
C C22 0.22613(19) 0.7341(2) 0.2241(3) 0.0404(6) Uani d . 1 . .
H H22 0.2426 0.8166 0.1884 0.049 Uiso calc R 1 . .
C C23 0.13421(19) 0.6770(2) 0.1555(3) 0.0429(6) Uani d . 1 . .
C C24 0.1115(2) 0.5552(2) 0.2080(3) 0.0468(6) Uani d . 1 . .
H H24 0.0499 0.5142 0.1605 0.056 Uiso calc R 1 . .
C C25 0.1784(2) 0.4941(2) 0.3291(3) 0.0488(6) Uani d . 1 . .
H H25 0.1618 0.4118 0.3651 0.059 Uiso calc R 1 . .
C C26 0.2693(2) 0.5508(2) 0.3988(3) 0.0452(6) Uani d . 1 . .
H H26 0.3145 0.5084 0.4826 0.054 Uiso calc R 1 . .
C C27 0.0604(2) 0.7461(3) 0.0252(3) 0.0561(7) Uani d . 1 . .
H H27A 0.0720 0.7202 -0.0732 0.084 Uiso calc R 1 . .
H H27B 0.0686 0.8413 0.0383 0.084 Uiso calc R 1 . .
H H27C -0.0073 0.7216 0.0264 0.084 Uiso calc R 1 . .

loop_
_atom_site_aniso_label
_atom_site_aniso_U_11
_atom_site_aniso_U_22
_atom_site_aniso_U_33
_atom_site_aniso_U_12
_atom_site_aniso_U_13
_atom_site_aniso_U_23
Cl1 0.0465(5) 0.0523(5) 0.0671(6) -0.0050(3) -0.0031(4) -0.0004(3)
O1 0.0528(11) 0.0441(9) 0.0317(9) -0.0007(7) 0.0059(8) 0.0023(7)
N1 0.0477(12) 0.0352(9) 0.0296(11) -0.0020(8) 0.0009(9) 0.0012(8)
C1 0.0479(14) 0.0276(10) 0.0321(12) 0.0042(9) 0.0067(10) -0.0024(8)
C11 0.0481(14) 0.0277(10) 0.0340(12) 0.0040(9) 0.0081(11) -0.0020(8)
C12 0.0481(15) 0.0363(11) 0.0433(14) -0.0019(10) 0.0070(12) 0.0059(10)
C13 0.0485(15) 0.0391(12) 0.0435(14) 0.0040(11) 0.0021(12) 0.0106(10)
C14 0.0441(14) 0.0334(11) 0.0458(14) 0.0025(10) 0.0062(12) -0.0051(10)
C15 0.0522(14) 0.0306(11) 0.0409(13) -0.0014(10) 0.0119(12) -0.0010(9)
C16 0.0539(15) 0.0283(10) 0.0345(13) 0.0020(9) 0.0070(11) -0.0005(9)
C21 0.0468(13) 0.0322(11) 0.0343(12) -0.0028(9) 0.0053(11) -0.0059(9)
C22 0.0487(14) 0.0343(11) 0.0358(13) -0.0011(9) 0.0069(11) -0.0032(9)
C23 0.0471(14) 0.0448(13) 0.0350(13) -0.0002(10) 0.0080(11) -0.0066(10)
C24 0.0490(15) 0.0410(12) 0.0478(15) -0.0060(10) 0.0081(12) -0.0116(10)
C25 0.0566(15) 0.0357(12) 0.0523(15) -0.0047(11) 0.0111(13) -0.0041(10)
C26 0.0546(16) 0.0336(11) 0.0432(14) -0.0011(10) 0.0058(12) -0.0013(9)
C27 0.0510(17) 0.0587(15) 0.0500(16) -0.0056(12) -0.0017(13) 0.0034(12)

loop_
_atom_type_symbol
_atom_type_description
_atom_type_scat_dispersion_real
_atom_type_scat_dispersion_imag
_atom_type_scat_source
C C 0.0033 0.0016 'International Tables Vol C Tables 4.2.6.8 and 6.1.1.4'
H H 0.0000 0.0000 'International Tables Vol C Tables 4.2.6.8 and 6.1.1.4'
Cl Cl 0.1484 0.1585 'International Tables Vol C Tables 4.2.6.8 and 6.1.1.4'
N N 0.0061 0.0033 'International Tables Vol C Tables 4.2.6.8 and 6.1.1.4'
O O 0.0106 0.0060 'International Tables Vol C Tables 4.2.6.8 and 6.1.1.4'

loop_
_geom_angle_atom_site_label_1
_geom_angle_atom_site_label_2
_geom_angle_atom_site_label_3
_geom_angle_site_symmetry_1
_geom_angle_site_symmetry_3
_geom_angle
_geom_angle_publ_flag
C1 N1 C21 . . 127.7(2) ?
C1 N1 H1 . . 119.2(18) ?
C21 N1 H1 . . 112.9(18) ?
O1 C1 N1 . . 123.0(2) ?
O1 C1 C11 . . 120.3(2) ?
N1 C1 C11 . . 116.7(2) ?
C12 C11 C16 . . 118.3(2) ?
C12 C11 C1 . . 123.7(2) ?
C16 C11 C1 . . 118.0(2) ?
C13 C12 C11 . . 121.1(2) ?
C13 C12 H12 . . 119.4 ?
C11 C12 H12 . . 119.4 ?
C12 C13 C14 . . 119.5(2) ?
C12 C13 H13 . . 120.2 ?
C14 C13 H13 . . 120.2 ?
C13 C14 C15 . . 120.6(2) ?
C13 C14 Cl1 . . 119.28(19) ?
C15 C14 Cl1 . . 120.04(19) ?
C16 C15 C14 . . 119.3(2) ?
C16 C15 H15 . . 120.4 ?
C14 C15 H15 . . 120.4 ?
C15 C16 C11 . . 121.2(2) ?
C15 C16 H16 . . 119.4 ?
C11 C16 H16 . . 119.4 ?
C22 C21 C26 . . 119.9(2) ?
C22 C21 N1 . . 123.7(2) ?
C26 C21 N1 . . 116.4(2) ?
C21 C22 C23 . . 120.6(2) ?
C21 C22 H22 . . 119.7 ?
C23 C22 H22 . . 119.7 ?
C24 C23 C22 . . 119.1(2) ?
C24 C23 C27 . . 120.5(2) ?
C22 C23 C27 . . 120.4(2) ?
C25 C24 C23 . . 120.1(2) ?
C25 C24 H24 . . 119.9 ?
C23 C24 H24 . . 119.9 ?
C24 C25 C26 . . 121.1(2) ?
C24 C25 H25 . . 119.5 ?
C26 C25 H25 . . 119.5 ?
C25 C26 C21 . . 119.2(2) ?
C25 C26 H26 . . 120.4 ?
C21 C26 H26 . . 120.4 ?
C23 C27 H27A . . 109.5 ?
C23 C27 H27B . . 109.5 ?
H27A C27 H27B . . 109.5 ?
C23 C27 H27C . . 109.5 ?
H27A C27 H27C . . 109.5 ?
H27B C27 H27C . . 109.5 ?

loop_
_geom_bond_atom_site_label_1
_geom_bond_atom_site_label_2
_geom_bond_site_symmetry_2
_geom_bond_distance
_geom_bond_publ_flag
Cl1 C14 . 1.734(3) ?
O1 C1 . 1.236(3) ?
N1 C1 . 1.353(3) ?
N1 C21 . 1.426(3) ?
N1 H1 . 0.88(3) ?
C1 C11 . 1.497(3) ?
C11 C12 . 1.393(3) ?
C11 C16 . 1.404(3) ?
C12 C13 . 1.382(4) ?
C12 H12 . 0.9500 ?
C13 C14 . 1.386(4) ?
C13 H13 . 0.9500 ?
C14 C15 . 1.393(3) ?
C15 C16 . 1.378(4) ?
C15 H15 . 0.9500 ?
C16 H16 . 0.9500 ?
C21 C22 . 1.390(3) ?
C21 C26 . 1.398(3) ?
C22 C23 . 1.396(3) ?
C22 H22 . 0.9500 ?
C23 C24 . 1.394(3) ?
C23 C27 . 1.515(4) ?
C24 C25 . 1.383(4) ?
C24 H24 . 0.9500 ?
C25 C26 . 1.385(4) ?
C25 H25 . 0.9500 ?
C26 H26 . 0.9500 ?
C27 H27A . 0.9800 ?
C27 H27B . 0.9800 ?
C27 H27C . 0.9800 ?

loop_
_geom_hbond_atom_site_label_D
_geom_hbond_atom_site_label_H
_geom_hbond_atom_site_label_A
_geom_hbond_site_symmetry_A
_geom_hbond_distance_DH
_geom_hbond_distance_HA
_geom_hbond_distance_DA
_geom_hbond_angle_DHA
N1 H1 O1 4_576 0.88(3) 1.99(3) 2.854(3) 166(3)

loop_
_geom_torsion_atom_site_label_1
_geom_torsion_atom_site_label_2
_geom_torsion_atom_site_label_3
_geom_torsion_atom_site_label_4
_geom_torsion_site_symmetry_1
_geom_torsion_site_symmetry_2
_geom_torsion_site_symmetry_3
_geom_torsion_site_symmetry_4
_geom_torsion
_geom_torsion_publ_flag
C21 N1 C1 O1 . . . . 5.0(4) ?
C21 N1 C1 C11 . . . . -173.24(19) ?
O1 C1 C11 C12 . . . . -164.2(2) ?
N1 C1 C11 C12 . . . . 14.2(3) ?
O1 C1 C11 C16 . . . . 13.8(3) ?
N1 C1 C11 C16 . . . . -167.84(19) ?
C16 C11 C12 C13 . . . . 0.2(4) ?
C1 C11 C12 C13 . . . . 178.2(2) ?
C11 C12 C13 C14 . . . . -1.0(4) ?
C12 C13 C14 C15 . . . . 0.9(4) ?
C12 C13 C14 Cl1 . . . . -177.17(19) ?
C13 C14 C15 C16 . . . . 0.1(4) ?
Cl1 C14 C15 C16 . . . . 178.14(18) ?
C14 C15 C16 C11 . . . . -1.0(4) ?
C12 C11 C16 C15 . . . . 0.8(3) ?
C1 C11 C16 C15 . . . . -177.3(2) ?
C1 N1 C21 C22 . . . . -28.5(4) ?
C1 N1 C21 C26 . . . . 153.4(2) ?
C26 C21 C22 C23 . . . . -0.9(4) ?
N1 C21 C22 C23 . . . . -179.0(2) ?
C21 C22 C23 C24 . . . . -0.7(4) ?
C21 C22 C23 C27 . . . . 179.5(2) ?
C22 C23 C24 C25 . . . . 1.6(4) ?
C27 C23 C24 C25 . . . . -178.6(3) ?
C23 C24 C25 C26 . . . . -1.0(4) ?
C24 C25 C26 C21 . . . . -0.6(4) ?
C22 C21 C26 C25 . . . . 1.5(4) ?
N1 C21 C26 C25 . . . . 179.7(2) ?

loop_
_cod_related_entry_id
_cod_related_entry_database
_cod_related_entry_code
1 ChemSpider 309335
